data_4335891
loop_
_publ_author_name
'Zheng-Zheng Li'
'Yan-Li Niu'
'Hai-Yun Zhou'
'Hsiu-Yi Chao'
'Bao-Hui Ye'

_publ_section_title
;
 Visible-Light-Induced Photooxidation of Ruthenium(II) Complex with
 2,2'-Biimidazole-like Ligand by Singlet Oxygen
;
_journal_name_full 'Inorganic Chemistry'
_journal_page_first 10087
_journal_page_last 10095
_journal_paper_doi 10.1021/ic4014043
_journal_volume 52
_journal_year 2013
_chemical_formula_sum 'C30 H32 Cl2 N8 O11 Ru'
_chemical_formula_weight 852.61
_chemical_name_systematic
; 
 ? 
;
_space_group_IT_number 14
_symmetry_cell_setting monoclinic
_symmetry_space_group_name_Hall '-P 2ybc'
_symmetry_space_group_name_H-M 'P 1 21/c 1'
_atom_sites_solution_hydrogens geom
_atom_sites_solution_primary direct
_atom_sites_solution_secondary difmap
_audit_creation_method SHELXL-97
_cell_angle_alpha 90.00
_cell_angle_beta 94.393(8)
_cell_angle_gamma 90.00
_cell_formula_units_Z 4
_cell_length_a 8.483(4)
_cell_length_b 19.513(10)
_cell_length_c 21.032(10)
_cell_measurement_reflns_used 5885
_cell_measurement_temperature 293(2)
_cell_measurement_theta_max 25.00
_cell_measurement_theta_min 1.94
_cell_volume 3471(3)
_computing_structure_refinement 'SHELXL-97 (Sheldrick, 1997)'
_computing_structure_solution 'SHELXS-97 (Sheldrick, 1990)'
_diffrn_ambient_temperature 293(2)
_diffrn_measured_fraction_theta_full 0.962
_diffrn_measured_fraction_theta_max 0.962
_diffrn_measurement_device_type 'Bruker Smart Apex CCD area detector'
_diffrn_measurement_method 'phi and omega scans'
_diffrn_radiation_monochromator graphite
_diffrn_radiation_source 'fine-focus sealed tube'
_diffrn_radiation_type MoK\a
_diffrn_radiation_wavelength 0.71073
_diffrn_reflns_av_R_equivalents 0.0372
_diffrn_reflns_av_sigmaI/netI 0.0537
_diffrn_reflns_limit_h_max 10
_diffrn_reflns_limit_h_min -10
_diffrn_reflns_limit_k_max 23
_diffrn_reflns_limit_k_min -19
_diffrn_reflns_limit_l_max 16
_diffrn_reflns_limit_l_min -25
_diffrn_reflns_number 14007
_diffrn_reflns_theta_full 25.00
_diffrn_reflns_theta_max 25.00
_diffrn_reflns_theta_min 1.94
_diffrn_standards_decay_% negligible
_exptl_absorpt_coefficient_mu 0.677
_exptl_absorpt_correction_T_max 0.8653
_exptl_absorpt_correction_T_min 0.7829
_exptl_absorpt_correction_type multi-scan
_exptl_crystal_colour red
_exptl_crystal_density_diffrn 1.632
_exptl_crystal_description block
_exptl_crystal_F_000 1736
_exptl_crystal_size_max 0.38
_exptl_crystal_size_mid 0.26
_exptl_crystal_size_min 0.22
_refine_diff_density_max 1.640
_refine_diff_density_min -1.223
_refine_diff_density_rms 0.158
_refine_ls_extinction_method none
_refine_ls_goodness_of_fit_ref 1.023
_refine_ls_hydrogen_treatment constr
_refine_ls_matrix_type full
_refine_ls_number_parameters 459
_refine_ls_number_reflns 5885
_refine_ls_number_restraints 10
_refine_ls_restrained_S_all 1.026
_refine_ls_R_factor_all 0.1164
_refine_ls_R_factor_gt 0.0903
_refine_ls_shift/su_max 0.001
_refine_ls_shift/su_mean 0.000
_refine_ls_structure_factor_coef Fsqd
_refine_ls_weighting_details 'calc w=1/[\s^2^(Fo^2^)+(0.2356P)^2^+1.9696P] where P=(Fo^2^+2Fc^2^)/3'
_refine_ls_weighting_scheme calc
_refine_ls_wR_factor_gt 0.2658
_refine_ls_wR_factor_ref 0.3099
_reflns_number_gt 4161
_reflns_number_total 5885
_reflns_threshold_expression >2sigma(I)
_cod_data_source_file ic4014043_si_001.cif
_cod_data_source_block 2
_cod_database_code 4335891

loop_
_symmetry_equiv_pos_as_xyz
'x, y, z'
'-x, y+1/2, -z+1/2'
'-x, -y, -z'
'x, -y-1/2, z-1/2'

loop_
_atom_site_label
_atom_site_type_symbol
_atom_site_fract_x
_atom_site_fract_y
_atom_site_fract_z
_atom_site_U_iso_or_equiv
_atom_site_adp_type
_atom_site_occupancy
_atom_site_symmetry_multiplicity
_atom_site_calc_flag
_atom_site_refinement_flags
Ru1 Ru -0.18125(6) 0.88741(3) 0.82069(3) 0.0443(3) Uani 1 1 d .
Cl1 Cl -0.4702(3) 1.22420(17) 0.89290(15) 0.0897(9) Uani 1 1 d .
C1 C -0.0059(10) 1.0079(6) 0.7682(4) 0.071(3) Uani 1 1 d .
H1A H -0.0002 0.9810 0.7319 0.085 Uiso 1 1 calc R
C2 C 0.0602(11) 1.0725(6) 0.7693(6) 0.081(3) Uani 1 1 d .
H2A H 0.1108 1.0888 0.7346 0.097 Uiso 1 1 calc R
C3 C 0.0497(14) 1.1126(5) 0.8232(7) 0.082(3) Uani 1 1 d .
H3A H 0.0933 1.1563 0.8251 0.099 Uiso 1 1 calc R
C4 C -0.0261(12) 1.0871(6) 0.8739(5) 0.070(2) Uani 1 1 d .
H4A H -0.0330 1.1134 0.9104 0.084 Uiso 1 1 calc R
C5 C -0.0918(9) 1.0221(5) 0.8702(4) 0.054(2) Uani 1 1 d .
C6 C -0.1783(8) 0.9905(5) 0.9201(4) 0.0508(19) Uani 1 1 d .
C7 C -0.2089(11) 1.0240(6) 0.9762(4) 0.072(3) Uani 1 1 d .
H7A H -0.1774 1.0692 0.9831 0.087 Uiso 1 1 calc R
C8 C -0.2882(11) 0.9885(6) 1.0221(4) 0.073(3) Uani 1 1 d .
H8A H -0.3097 1.0098 1.0601 0.088 Uiso 1 1 calc R
C9 C -0.3338(11) 0.9220(6) 1.0103(4) 0.066(2) Uani 1 1 d .
H9A H -0.3845 0.8968 1.0402 0.079 Uiso 1 1 calc R
C10 C -0.3024(10) 0.8944(5) 0.9537(4) 0.057(2) Uani 1 1 d .
H10A H -0.3366 0.8497 0.9457 0.069 Uiso 1 1 calc R
C11 C 0.1513(9) 0.8638(6) 0.8795(4) 0.063(2) Uani 1 1 d .
H11A H 0.1747 0.9070 0.8640 0.076 Uiso 1 1 calc R
C12 C 0.2655(12) 0.8290(8) 0.9152(5) 0.091(4) Uani 1 1 d .
H12A H 0.3631 0.8496 0.9253 0.109 Uiso 1 1 calc R
C13 C 0.2392(14) 0.7655(9) 0.9359(5) 0.094(4) Uani 1 1 d .
H13A H 0.3171 0.7413 0.9599 0.113 Uiso 1 1 calc R
C14 C 0.0904(12) 0.7371(6) 0.9201(5) 0.073(3) Uani 1 1 d .
H14A H 0.0689 0.6927 0.9331 0.088 Uiso 1 1 calc R
C15 C -0.0235(10) 0.7734(5) 0.8859(4) 0.055(2) Uani 1 1 d .
C16 C -0.1833(10) 0.7482(5) 0.8672(4) 0.057(2) Uani 1 1 d .
C17 C -0.2369(13) 0.6828(6) 0.8801(5) 0.079(3) Uani 1 1 d .
H17A H -0.1712 0.6515 0.9025 0.095 Uiso 1 1 calc R
C18 C -0.3889(15) 0.6652(6) 0.8591(6) 0.088(3) Uani 1 1 d .
H18A H -0.4291 0.6226 0.8696 0.106 Uiso 1 1 calc R
C19 C -0.4777(12) 0.7082(6) 0.8241(5) 0.079(3) Uani 1 1 d .
H19A H -0.5775 0.6948 0.8072 0.095 Uiso 1 1 calc R
C20 C -0.4240(10) 0.7712(5) 0.8130(4) 0.061(2) Uani 1 1 d .
H20A H -0.4912 0.8015 0.7901 0.073 Uiso 1 1 calc R
C21 C 0.1017(11) 0.7854(6) 0.7262(4) 0.079(3) Uani 1 1 d .
H21A H 0.1125 0.7961 0.7708 0.118 Uiso 1 1 calc R
H21B H 0.1945 0.8002 0.7067 0.118 Uiso 1 1 calc R
H21C H 0.0892 0.7368 0.7207 0.118 Uiso 1 1 calc R
C22 C -0.0396(9) 0.8212(5) 0.6956(4) 0.057(2) Uani 1 1 d .
C23 C -0.0940(10) 0.8198(6) 0.6318(4) 0.067(3) Uani 1 1 d .
C24 C -0.0307(14) 0.7866(7) 0.5762(5) 0.098(4) Uani 1 1 d .
H24A H -0.1003 0.7952 0.5389 0.147 Uiso 1 1 calc R
H24B H -0.0228 0.7381 0.5834 0.147 Uiso 1 1 calc R
H24C H 0.0721 0.8049 0.5700 0.147 Uiso 1 1 calc R
C25 C -0.2536(10) 0.8786(5) 0.6857(4) 0.057(2) Uani 1 1 d .
C26 C -0.3845(9) 0.9200(5) 0.7070(4) 0.059(2) Uani 1 1 d .
C27 C -0.4844(10) 0.9731(6) 0.8001(4) 0.063(2) Uani 1 1 d .
C28 C -0.4798(13) 1.0488(7) 0.7797(6) 0.092(3) Uani 1 1 d .
H28A H -0.5529 1.0747 0.8028 0.139 Uiso 1 1 calc R
H28B H -0.5085 1.0524 0.7348 0.139 Uiso 1 1 calc R
H28C H -0.3749 1.0665 0.7889 0.139 Uiso 1 1 calc R
C29 C -0.6592(10) 0.9453(7) 0.6679(5) 0.080(3) Uani 1 1 d .
C30 C -0.7571(14) 0.9591(9) 0.6085(6) 0.121(6) Uani 1 1 d .
H30A H -0.8665 0.9604 0.6172 0.181 Uiso 1 1 calc R
H30B H -0.7414 0.9234 0.5782 0.181 Uiso 1 1 calc R
H30C H -0.7274 1.0023 0.5913 0.181 Uiso 1 1 calc R
N1 N -0.0784(7) 0.9823(3) 0.8177(3) 0.0463(15) Uani 1 1 d .
N2 N -0.2260(6) 0.9257(3) 0.9078(3) 0.0422(14) Uani 1 1 d .
N3 N 0.0053(7) 0.8379(4) 0.8659(3) 0.0503(16) Uani 1 1 d .
N4 N -0.2772(7) 0.7933(3) 0.8331(3) 0.0481(15) Uani 1 1 d .
N5 N -0.1430(7) 0.8574(3) 0.7283(3) 0.0473(15) Uani 1 1 d .
N6 N -0.2277(9) 0.8550(5) 0.6271(3) 0.066(2) Uani 1 1 d .
H6A H -0.2875 0.8616 0.5927 0.079 Uiso 1 1 calc R
N7 N -0.3789(7) 0.9294(3) 0.7686(3) 0.0472(15) Uani 1 1 d .
N8 N -0.4977(8) 0.9415(5) 0.6621(3) 0.077(3) Uani 1 1 d .
H8B H -0.4656 0.9541 0.6261 0.092 Uiso 1 1 calc R
O1 O -0.5430(7) 0.9548(4) 0.8453(3) 0.082(2) Uani 1 1 d .
Cl2 Cl -0.2251(8) 1.0573(4) 0.5907(4) 0.200(3) Uani 1 1 d D
O2 O -0.7107(8) 0.9341(5) 0.7196(4) 0.105(3) Uani 1 1 d .
O1W O -0.4201(19) 0.8935(9) 0.5228(6) 0.196(8) Uani 1 1 d .
H1WA H -0.4136 0.8574 0.5005 0.294 Uiso 1 1 d R
H1WB H -0.5130 0.9068 0.5107 0.294 Uiso 1 1 d R
O3 O -0.4086(16) 1.2855(8) 0.8780(11) 0.231(9) Uani 1 1 d .
O4 O -0.5914(16) 1.2014(7) 0.8505(7) 0.176(6) Uani 1 1 d .
O5 O -0.3542(13) 1.1750(5) 0.9043(6) 0.148(4) Uani 1 1 d .
O6 O -0.5468(16) 1.2352(8) 0.9516(6) 0.161(5) Uani 1 1 d .
O10 O -0.3719(15) 1.0377(11) 0.5630(7) 0.268(12) Uani 1 1 d D
O7 O -0.142(3) 0.9973(9) 0.6109(12) 0.44(2) Uiso 1 1 d D
O9 O -0.138(2) 1.0908(10) 0.5472(8) 0.311(13) Uiso 1 1 d D
O8 O -0.243(3) 1.0970(10) 0.6442(7) 0.346(17) Uani 1 1 d D

loop_
_atom_site_aniso_label
_atom_site_aniso_U_11
_atom_site_aniso_U_22
_atom_site_aniso_U_33
_atom_site_aniso_U_23
_atom_site_aniso_U_13
_atom_site_aniso_U_12
Ru1 0.0334(4) 0.0651(6) 0.0351(4) -0.0042(3) 0.0065(3) 0.0009(2)
Cl1 0.0731(16) 0.097(2) 0.098(2) 0.0114(16) -0.0015(15) -0.0032(15)
C1 0.052(5) 0.102(8) 0.059(5) 0.004(5) 0.016(4) -0.005(5)
C2 0.061(5) 0.096(8) 0.088(8) 0.030(7) 0.021(5) -0.006(6)
C3 0.074(7) 0.064(7) 0.109(10) 0.011(6) 0.009(7) -0.012(5)
C4 0.068(6) 0.071(6) 0.071(6) -0.005(5) 0.007(5) -0.008(5)
C5 0.039(4) 0.067(6) 0.056(5) 0.003(4) 0.000(3) 0.007(4)
C6 0.038(4) 0.071(6) 0.043(4) -0.007(4) 0.001(3) 0.004(4)
C7 0.069(6) 0.088(7) 0.059(6) -0.016(5) 0.006(5) 0.010(5)
C8 0.071(6) 0.107(8) 0.043(5) -0.024(5) 0.016(4) -0.004(6)
C9 0.064(5) 0.095(7) 0.041(5) 0.000(5) 0.014(4) -0.011(5)
C10 0.048(4) 0.078(6) 0.046(5) -0.004(4) 0.007(4) -0.006(4)
C11 0.040(4) 0.082(6) 0.067(5) -0.015(5) 0.002(4) 0.007(4)
C12 0.056(6) 0.147(12) 0.067(7) -0.020(7) -0.015(5) 0.000(7)
C13 0.078(7) 0.142(12) 0.061(6) 0.007(7) -0.011(5) 0.028(8)
C14 0.068(6) 0.092(8) 0.059(5) 0.004(5) 0.004(5) 0.004(5)
C15 0.055(4) 0.072(6) 0.037(4) 0.003(4) 0.005(3) 0.006(4)
C16 0.068(5) 0.065(5) 0.037(4) -0.003(4) 0.009(4) 0.000(4)
C17 0.091(7) 0.074(7) 0.072(6) 0.012(5) 0.002(5) -0.004(6)
C18 0.100(8) 0.074(7) 0.091(8) 0.003(6) 0.010(7) -0.026(6)
C19 0.069(6) 0.086(8) 0.082(7) -0.010(6) 0.001(5) -0.020(6)
C20 0.054(5) 0.065(6) 0.064(5) -0.009(4) 0.003(4) -0.016(4)
C21 0.054(5) 0.124(9) 0.059(5) -0.008(6) 0.010(4) 0.027(5)
C22 0.044(4) 0.076(6) 0.053(5) -0.011(4) 0.013(3) 0.006(4)
C23 0.056(5) 0.102(8) 0.046(5) -0.016(5) 0.013(4) 0.012(5)
C24 0.096(8) 0.143(11) 0.058(6) -0.026(7) 0.020(6) 0.031(8)
C25 0.041(4) 0.091(7) 0.039(4) -0.007(4) 0.010(3) 0.003(4)
C26 0.038(4) 0.090(7) 0.051(5) 0.002(5) 0.009(3) 0.006(4)
C27 0.045(4) 0.105(8) 0.039(4) -0.006(5) 0.004(4) 0.008(4)
C28 0.070(6) 0.120(10) 0.087(8) 0.006(7) 0.001(6) 0.015(6)
C29 0.045(5) 0.142(11) 0.054(6) -0.007(6) 0.000(4) 0.013(5)
C30 0.072(7) 0.212(17) 0.075(8) -0.024(9) -0.020(6) 0.047(9)
N1 0.037(3) 0.049(4) 0.054(4) 0.003(3) 0.012(3) 0.001(3)
N2 0.035(3) 0.052(4) 0.039(3) -0.002(3) 0.004(2) 0.002(3)
N3 0.044(3) 0.066(5) 0.040(3) -0.008(3) 0.001(3) 0.002(3)
N4 0.046(3) 0.057(4) 0.042(3) -0.006(3) 0.009(3) 0.000(3)
N5 0.044(3) 0.054(4) 0.046(4) -0.005(3) 0.016(3) -0.002(3)
N6 0.064(4) 0.097(6) 0.038(4) -0.004(4) 0.008(3) 0.007(4)
N7 0.041(3) 0.057(4) 0.045(4) -0.004(3) 0.011(3) 0.004(3)
N8 0.053(4) 0.135(8) 0.042(4) 0.018(4) 0.004(3) 0.022(4)
O1 0.057(4) 0.136(7) 0.055(4) 0.009(4) 0.023(3) 0.021(4)
Cl2 0.185(6) 0.181(6) 0.243(8) -0.007(6) 0.069(6) -0.023(5)
O2 0.055(4) 0.186(10) 0.075(5) -0.017(6) 0.001(4) 0.004(5)
O1W 0.166(12) 0.33(2) 0.083(7) 0.040(9) -0.045(8) -0.001(11)
O3 0.140(10) 0.171(13) 0.40(2) 0.093(15) 0.143(14) -0.013(9)
O4 0.161(11) 0.188(12) 0.169(11) -0.069(10) -0.055(9) 0.031(9)
O5 0.113(7) 0.109(7) 0.221(13) -0.012(8) 0.003(8) 0.030(6)
O6 0.167(11) 0.199(13) 0.122(8) 0.039(8) 0.044(8) 0.036(10)
O10 0.172(14) 0.46(4) 0.163(13) 0.085(16) -0.028(11) -0.125(19)
O8 0.48(5) 0.42(4) 0.138(15) -0.09(2) 0.04(2) 0.06(3)

loop_
_atom_type_symbol
_atom_type_description
_atom_type_scat_dispersion_real
_atom_type_scat_dispersion_imag
_atom_type_scat_source
C C 0.0033 0.0016 'International Tables Vol C Tables 4.2.6.8 and 6.1.1.4'
H H 0.0000 0.0000 'International Tables Vol C Tables 4.2.6.8 and 6.1.1.4'
N N 0.0061 0.0033 'International Tables Vol C Tables 4.2.6.8 and 6.1.1.4'
O O 0.0106 0.0060 'International Tables Vol C Tables 4.2.6.8 and 6.1.1.4'
Ru Ru -1.2594 0.8363 'International Tables Vol C Tables 4.2.6.8 and 6.1.1.4'
Cl Cl 0.1484 0.1585 'International Tables Vol C Tables 4.2.6.8 and 6.1.1.4'

loop_
_geom_angle_atom_site_label_1
_geom_angle_atom_site_label_2
_geom_angle_atom_site_label_3
_geom_angle
N3 Ru1 N4 79.3(3)
N3 Ru1 N2 86.9(2)
N4 Ru1 N2 96.4(2)
N3 Ru1 N1 97.2(3)
N4 Ru1 N1 174.3(2)
N2 Ru1 N1 78.8(2)
N3 Ru1 N5 97.6(2)
N4 Ru1 N5 87.6(3)
N2 Ru1 N5 174.5(2)
N1 Ru1 N5 97.4(3)
N3 Ru1 N7 174.1(3)
N4 Ru1 N7 96.2(3)
N2 Ru1 N7 97.5(2)
N1 Ru1 N7 87.5(2)
N5 Ru1 N7 78.3(2)
O3 Cl1 O5 111.9(8)
O3 Cl1 O4 114.6(12)
O5 Cl1 O4 111.9(8)
O3 Cl1 O6 105.9(11)
O5 Cl1 O6 108.2(8)
O4 Cl1 O6 103.7(9)
N1 C1 C2 122.4(10)
C1 C2 C3 118.6(9)
C4 C3 C2 119.5(10)
C3 C4 C5 119.7(10)
N1 C5 C4 120.7(8)
N1 C5 C6 114.7(7)
C4 C5 C6 124.6(8)
N2 C6 C7 122.2(8)
N2 C6 C5 114.7(7)
C7 C6 C5 123.1(9)
C6 C7 C8 118.8(10)
C9 C8 C7 119.1(8)
C10 C9 C8 117.8(9)
N2 C10 C9 125.9(9)
N3 C11 C12 122.3(11)
C13 C12 C11 120.8(11)
C12 C13 C14 117.4(11)
C15 C14 C13 120.8(12)
N3 C15 C14 120.7(8)
N3 C15 C16 114.4(7)
C14 C15 C16 124.9(9)
N4 C16 C17 120.8(8)
N4 C16 C15 114.7(8)
C17 C16 C15 124.4(9)
C18 C17 C16 118.7(10)
C19 C18 C17 120.3(11)
C18 C19 C20 119.7(10)
C19 C20 N4 123.7(9)
N5 C22 C23 108.7(7)
N5 C22 C21 123.9(7)
C23 C22 C21 127.3(8)
N6 C23 C22 106.5(7)
N6 C23 C24 122.0(9)
C22 C23 C24 131.5(9)
N5 C25 N6 110.9(7)
N5 C25 C26 118.8(7)
N6 C25 C26 130.2(8)
N7 C26 N8 128.0(8)
N7 C26 C25 114.1(7)
N8 C26 C25 117.8(7)
O1 C27 N7 121.1(10)
O1 C27 C28 122.9(10)
N7 C27 C28 114.4(8)
O2 C29 N8 119.5(8)
O2 C29 C30 124.9(9)
N8 C29 C30 115.6(9)
C1 N1 C5 119.1(8)
C1 N1 Ru1 125.4(6)
C5 N1 Ru1 115.4(5)
C6 N2 C10 116.2(7)
C6 N2 Ru1 116.3(5)
C10 N2 Ru1 127.5(5)
C11 N3 C15 117.8(7)
C11 N3 Ru1 126.3(7)
C15 N3 Ru1 115.8(5)
C16 N4 C20 116.6(8)
C16 N4 Ru1 115.5(5)
C20 N4 Ru1 127.9(6)
C25 N5 C22 106.0(6)
C25 N5 Ru1 113.2(5)
C22 N5 Ru1 140.8(6)
C23 N6 C25 107.8(7)
C26 N7 C27 124.4(7)
C26 N7 Ru1 115.5(5)
C27 N7 Ru1 119.5(5)
C26 N8 C29 127.2(8)
O9 Cl2 O8 111.8(8)
O9 Cl2 O10 111.0(8)
O8 Cl2 O10 110.1(8)
O9 Cl2 O7 108.3(8)
O8 Cl2 O7 107.6(8)
O10 Cl2 O7 107.8(8)

loop_
_geom_bond_atom_site_label_1
_geom_bond_atom_site_label_2
_geom_bond_distance
Ru1 N3 2.028(6)
Ru1 N4 2.034(7)
Ru1 N2 2.041(6)
Ru1 N1 2.050(6)
Ru1 N5 2.079(6)
Ru1 N7 2.098(6)
Cl1 O3 1.351(13)
Cl1 O5 1.382(10)
Cl1 O4 1.383(11)
Cl1 O6 1.455(12)
C1 N1 1.345(11)
C1 C2 1.380(15)
C2 C3 1.385(16)
C3 C4 1.380(16)
C4 C5 1.384(14)
C5 N1 1.362(10)
C5 C6 1.464(12)
C6 N2 1.346(11)
C6 C7 1.390(12)
C7 C8 1.402(14)
C8 C9 1.370(14)
C9 C10 1.352(12)
C10 N2 1.350(10)
C11 N3 1.348(11)
C11 C12 1.360(15)
C12 C13 1.338(18)
C13 C14 1.396(17)
C14 C15 1.359(13)
C15 N3 1.354(11)
C15 C16 1.468(12)
C16 N4 1.354(11)
C16 C17 1.389(14)
C17 C18 1.374(16)
C18 C19 1.314(16)
C19 C20 1.338(14)
C20 N4 1.355(10)
C21 C22 1.490(12)
C22 N5 1.354(10)
C22 C23 1.385(12)
C23 N6 1.323(12)
C23 C24 1.475(12)
C25 N5 1.313(10)
C25 N6 1.350(10)
C25 C26 1.470(12)
C26 N7 1.306(10)
C26 N8 1.361(10)
C27 O1 1.162(11)
C27 N7 1.435(11)
C27 C28 1.539(16)
C29 O2 1.221(12)
C29 N8 1.387(11)
C29 C30 1.471(14)
Cl2 O9 1.381(8)
Cl2 O8 1.384(8)
Cl2 O10 1.387(8)
Cl2 O7 1.414(9)

loop_
_geom_hbond_atom_site_label_D
_geom_hbond_atom_site_label_H
_geom_hbond_atom_site_label_A
_geom_hbond_distance_DH
_geom_hbond_distance_HA
_geom_hbond_distance_DA
_geom_hbond_angle_DHA
_geom_hbond_site_symmetry_A
N6 H6A O1W 0.86 1.89 2.736(13) 169.1 .
N8 H8B O10 0.86 2.28 3.057(17) 149.7 .
O1W H1WB O10 0.85 2.07 2.77(2) 139.2 3_476
